data_1529139
loop_
_publ_author_name
'Kahlenberg, V.'
'Krueger, H.'

_publ_section_title
;
 La Al Si O5 and apatite-type La9.71 (Si0.81 Al0.19 O4)6 O2 - the crystal
 structures of two synthetic lanthanum alumosilicates
;
_journal_name_full 'Solid State Sciences'
_journal_page_first 553
_journal_page_last 560
_journal_volume 6
_journal_year 2004
_chemical_formula_sum 'Al La O5 Si'
_chemical_name_systematic 'La (Al Si O5)'
_space_group_IT_number 19
_symmetry_space_group_name_Hall 'P 2ac 2ab'
_symmetry_space_group_name_H-M 'P 21 21 21'
_cell_angle_alpha 90
_cell_angle_beta 90
_cell_angle_gamma 90
_cell_formula_units_Z 12
_cell_length_a 11.0525
_cell_length_b 5.2261
_cell_length_c 23.7049
_cell_volume 1369.230
_citation_journal_id_ASTM SSSCFJ
_cod_data_source_file Kahlenberg_SSSCFJ_2004_73.cif
_cod_data_source_block Al1La1O5Si1
_cod_original_cell_volume 1369.23
_cod_original_formula_sum 'Al1 La1 O5 Si1'
_cod_database_code 1529139

loop_
_symmetry_equiv_pos_as_xyz
x,y,z
-x+1/2,-y,z+1/2
x+1/2,-y+1/2,-z
-x,y+1/2,-z+1/2

loop_
_atom_site_label
_atom_site_type_symbol
_atom_site_fract_x
_atom_site_fract_y
_atom_site_fract_z
_atom_site_occupancy
_atom_site_U_iso_or_equiv
O3 O-2 0.55 0.9189 0.366 1 0.0
Si4 Si+4 0.9396 0.0134 0.0563 0.39 0.0
Al5 Al+3 0.7967 0.5143 0.074 0.84 0.0
O6 O-2 0.9218 0.3139 0.084 1 0.0
La1 La+3 0.60174 0.51084 0.31004 1 0.0
O14 O-2 0.7691 0.8154 0.4145 1 0.0
O1 O-2 0.4074 0.2886 0.3225 1 0.0
O12 O-2 0.219 0.2868 0.2157 1 0.0
Si5 Si+4 0.7815 0.5159 0.4405 0.57 0.0
O15 O-2 0.6888 0.3261 0.4007 1 0.0
O11 O-2 0.1948 0.7915 0.2164 1 0.0
O8 O-2 0.844 0.8194 0.0945 1 0.0
Al4 Al+3 0.7815 0.5159 0.4405 0.43 0.0
Al1 Al+3 0.4171 0.9871 0.3381 0.14 0.0
Si3 Si+4 0.6406 0.0173 0.4231 0.04 0.0
O10 O-2 0.1108 0.0782 0.3003 1 0.0
Al2 Al+3 0.6406 0.0173 0.4231 0.96 0.0
Si1 Si+4 0.1252 0.0566 0.2329 1 0.0
La3 La+3 0.92535 0.03623 0.35257 1 0.0
Al3 Al+3 0.9396 0.0134 0.0563 0.61 0.0
La2 La+3 0.78631 0.03854 0.18966 1 0.0
Si2 Si+4 0.4171 0.9871 0.3381 0.86 0.0
O4 O-2 0.5847 0.2994 0.2182 1 0.0
O2 O-2 0.6935 0.3843 0.1226 1 0.0
O5 O-2 0.9235 0.9995 -0.0127 1 0.0
O9 O-2 0.0049 0.0867 0.196 1 0.0
O13 O-2 0.7432 0.5085 0.0074 1 0.0
O7 O-2 0.9207 0.405 0.4224 1 0.0
Si6 Si+4 0.7967 0.5143 0.074 0.16 0.0
